data_4104348
loop_
_publ_author_name
'Timothy J. Brown'
'Marina G. Dickens'
'Ross A. Widenhoefer'

_publ_contact_author_address
;Duke University
French Family Science Center
Durham, NC 27708-0346
;
_publ_contact_author_email rwidenho@chem.duke.edu
_publ_contact_author_fax 919-660-1605
_publ_contact_author_name 'Ross A. Widenhoefer'
_publ_contact_author_phone 919-660-1533
_publ_section_title
;
 Syntheses, X-ray Crystal Structures, and Solution Behavior of Monomeric,
 Cationic, Two-Coordinate Gold(I) \p-Alkene Complexes
;
_journal_name_full 'Journal of the American Chemical Society'
_journal_page_first 6350
_journal_page_last 6351
_journal_paper_doi 10.1021/ja9015827
_journal_volume 131
_journal_year 2009
_chemical_formula_moiety 'C34 H46 Au N2, F6 Sb'
_chemical_formula_sum 'C34 H46 Au F6 N2 Sb'
_chemical_formula_weight 915.44
_chemical_name_common '(IPr)Au[eta2-C7H10]+ SbF6-'
_chemical_name_systematic
; 
 ? 
;
_space_group_IT_number 2
_symmetry_cell_setting triclinic
_symmetry_space_group_name_Hall '-P 1'
_symmetry_space_group_name_H-M 'P -1'
_atom_sites_solution_hydrogens geom
_atom_sites_solution_primary direct
_atom_sites_solution_secondary difmap
_audit_creation_method SHELXL-97
_cell_angle_alpha 94.179(7)
_cell_angle_beta 99.608(7)
_cell_angle_gamma 93.006(6)
_cell_formula_units_Z 2
_cell_length_a 9.0245(12)
_cell_length_b 13.2478(18)
_cell_length_c 14.6820(19)
_cell_measurement_reflns_used 9826
_cell_measurement_temperature 100(1)
_cell_measurement_theta_max 32.23
_cell_measurement_theta_min 2.68
_cell_volume 1722.4(4)
_computing_cell_refinement SAINT
_computing_data_collection 'Apex II 2.0 Rev.2 (Bruker, 2005)'
_computing_data_reduction 'SAINT 7.12A (Bruker, 2004)'
_computing_molecular_graphics 'SHELXTL 5.1, XP (Sheldrick, 1994)'
_computing_publication_material 'SHELXS-97 (Sheldrick, 1990)'
_computing_structure_refinement 'SHELXL-97 (Sheldrick, 1997)'
_computing_structure_solution 'SHELXS-97 (Sheldrick, 1990)'
_diffrn_ambient_temperature 100(1)
_diffrn_detector_area_resol_mean 8.3
_diffrn_measured_fraction_theta_full 0.898
_diffrn_measured_fraction_theta_max 0.898
_diffrn_measurement_device_type 'Bruker SMART Apex II'
_diffrn_measurement_method \w
_diffrn_radiation_monochromator graphite
_diffrn_radiation_source 'fine-focus sealed tube'
_diffrn_radiation_type MoK\a
_diffrn_radiation_wavelength 0.71073
_diffrn_reflns_av_R_equivalents 0.0603
_diffrn_reflns_av_sigmaI/netI 0.0913
_diffrn_reflns_limit_h_max 14
_diffrn_reflns_limit_h_min -14
_diffrn_reflns_limit_k_max 20
_diffrn_reflns_limit_k_min -15
_diffrn_reflns_limit_l_max 23
_diffrn_reflns_limit_l_min -21
_diffrn_reflns_number 31769
_diffrn_reflns_theta_full 34.45
_diffrn_reflns_theta_max 34.45
_diffrn_reflns_theta_min 3.29
_diffrn_standards_number 0
_exptl_absorpt_coefficient_mu 5.096
_exptl_absorpt_correction_T_max 0.4961
_exptl_absorpt_correction_T_min 0.4141
_exptl_absorpt_correction_type multi-scan
_exptl_absorpt_process_details 'SADABS 2.10 (Sheldrick, 2004)'
_exptl_crystal_colour colourless
_exptl_crystal_density_diffrn 1.765
_exptl_crystal_density_method 'not measured'
_exptl_crystal_description prism
_exptl_crystal_F_000 896
_exptl_crystal_size_max 0.21
_exptl_crystal_size_mid 0.20
_exptl_crystal_size_min 0.16
_refine_diff_density_max 3.504
_refine_diff_density_min -4.414
_refine_diff_density_rms 0.199
_refine_ls_extinction_method none
_refine_ls_goodness_of_fit_ref 0.883
_refine_ls_hydrogen_treatment constr
_refine_ls_matrix_type full
_refine_ls_number_parameters 397
_refine_ls_number_reflns 13069
_refine_ls_number_restraints 0
_refine_ls_restrained_S_all 0.883
_refine_ls_R_factor_all 0.0602
_refine_ls_R_factor_gt 0.0412
_refine_ls_shift/su_max 14.793
_refine_ls_shift/su_mean 0.538
_refine_ls_structure_factor_coef Fsqd
_refine_ls_weighting_details 'calc w=1/[\s^2^(Fo^2^)+(0.0340P)^2^+0.0000P] where P=(Fo^2^+2Fc^2^)/3'
_refine_ls_weighting_scheme calc
_refine_ls_wR_factor_gt 0.0788
_refine_ls_wR_factor_ref 0.0826
_reflns_number_gt 9648
_reflns_number_total 13069
_reflns_threshold_expression I>2\s(I)
_cod_data_source_file ja9015827_si_001.cif
_cod_data_source_block md88a
_cod_original_sg_symbol_H-M 'P -1 '
_cod_database_code 4104348

loop_
_symmetry_equiv_pos_as_xyz
'x, y, z'
'-x, -y, -z'

loop_
_atom_site_label
_atom_site_type_symbol
_atom_site_fract_x
_atom_site_fract_y
_atom_site_fract_z
_atom_site_U_iso_or_equiv
_atom_site_adp_type
_atom_site_occupancy
_atom_site_symmetry_multiplicity
_atom_site_calc_flag
_atom_site_refinement_flags
Au1 Au 0.592894(17) 0.160094(11) 0.258579(11) 0.01674(5) Uani 1 1 d .
Sb1 Sb 0.04367(3) 0.76183(2) 0.196623(19) 0.02113(7) Uani 1 1 d .
F1 F 0.0178(3) 0.8320(2) 0.30747(17) 0.0329(6) Uani 1 1 d .
F2 F 0.0698(3) 0.6915(2) 0.08567(19) 0.0476(8) Uani 1 1 d .
F3 F -0.1022(4) 0.6639(2) 0.2109(2) 0.0573(9) Uani 1 1 d .
F4 F -0.1067(3) 0.8323(2) 0.13082(19) 0.0390(7) Uani 1 1 d .
F5 F 0.1865(3) 0.8638(2) 0.1824(2) 0.0491(8) Uani 1 1 d .
F6 F 0.1932(4) 0.6913(2) 0.2625(2) 0.0498(8) Uani 1 1 d .
N1 N 0.6497(3) 0.3718(2) 0.1968(2) 0.0146(6) Uani 1 1 d .
N2 N 0.8517(3) 0.3091(2) 0.2618(2) 0.0154(6) Uani 1 1 d .
C2 C 0.5067(5) -0.0036(3) 0.2426(3) 0.0209(8) Uani 1 1 d .
H2A H 0.4176 -0.0255 0.1962 0.025 Uiso 1 1 calc R
C1 C 0.4884(5) 0.0381(3) 0.3282(3) 0.0226(9) Uani 1 1 d .
H1A H 0.3860 0.0449 0.3407 0.027 Uiso 1 1 calc R
C3 C 0.6016(5) -0.0076(3) 0.3990(3) 0.0244(9) Uani 1 1 d .
H3A H 0.6260 0.0292 0.4606 0.029 Uiso 1 1 calc R
C4 C 0.6362(5) -0.0727(3) 0.2583(3) 0.0216(9) Uani 1 1 d .
H4A H 0.6878 -0.0879 0.2057 0.026 Uiso 1 1 calc R
C5 C 0.7323(5) -0.0214(3) 0.3464(3) 0.0239(9) Uani 1 1 d .
H5A H 0.8057 -0.0652 0.3758 0.029 Uiso 1 1 calc R
H5B H 0.7818 0.0426 0.3363 0.029 Uiso 1 1 calc R
C6 C 0.5391(6) -0.1204(3) 0.3953(3) 0.0305(10) Uani 1 1 d .
H6A H 0.4332 -0.1246 0.4004 0.037 Uiso 1 1 calc R
H6B H 0.5947 -0.1555 0.4444 0.037 Uiso 1 1 calc R
C7 C 0.5633(5) -0.1648(3) 0.2987(3) 0.0293(10) Uani 1 1 d .
H7A H 0.4684 -0.1892 0.2602 0.035 Uiso 1 1 calc R
H7B H 0.6300 -0.2200 0.3042 0.035 Uiso 1 1 calc R
C8 C 0.7006(4) 0.2890(3) 0.2361(3) 0.0152(7) Uani 1 1 d .
C9 C 0.7671(4) 0.4441(3) 0.1975(3) 0.0186(8) Uani 1 1 d .
H9A H 0.7603 0.5073 0.1739 0.022 Uiso 1 1 calc R
C10 C 0.8930(4) 0.4044(3) 0.2393(3) 0.0190(8) Uani 1 1 d .
H10A H 0.9898 0.4357 0.2508 0.023 Uiso 1 1 calc R
C11 C 0.4953(4) 0.3848(3) 0.1576(3) 0.0165(8) Uani 1 1 d .
C12 C 0.4417(4) 0.3533(3) 0.0653(3) 0.0173(8) Uani 1 1 d .
C13 C 0.2945(4) 0.3723(3) 0.0286(3) 0.0204(8) Uani 1 1 d .
H13A H 0.2542 0.3493 -0.0323 0.024 Uiso 1 1 calc R
C14 C 0.2075(5) 0.4255(3) 0.0828(3) 0.0218(8) Uani 1 1 d .
H14A H 0.1110 0.4410 0.0568 0.026 Uiso 1 1 calc R
C15 C 0.2629(4) 0.4558(3) 0.1746(3) 0.0192(8) Uani 1 1 d .
H15A H 0.2024 0.4912 0.2094 0.023 Uiso 1 1 calc R
C16 C 0.4072(4) 0.4347(3) 0.2167(3) 0.0164(8) Uani 1 1 d .
C17 C 0.4655(5) 0.4654(3) 0.3177(3) 0.0203(8) Uani 1 1 d .
H17A H 0.5517 0.4254 0.3374 0.024 Uiso 1 1 calc R
C18 C 0.3459(6) 0.4420(4) 0.3772(3) 0.0341(12) Uani 1 1 d .
H18A H 0.3128 0.3714 0.3665 0.051 Uiso 1 1 calc R
H18B H 0.2618 0.4824 0.3608 0.051 Uiso 1 1 calc R
H18C H 0.3882 0.4574 0.4414 0.051 Uiso 1 1 calc R
C19 C 0.5194(5) 0.5763(3) 0.3334(3) 0.0253(9) Uani 1 1 d .
H19A H 0.5946 0.5899 0.2958 0.038 Uiso 1 1 calc R
H19B H 0.5619 0.5923 0.3975 0.038 Uiso 1 1 calc R
H19C H 0.4360 0.6173 0.3166 0.038 Uiso 1 1 calc R
C20 C 0.5385(5) 0.2969(3) 0.0054(3) 0.0203(8) Uani 1 1 d .
H20A H 0.6432 0.3052 0.0375 0.024 Uiso 1 1 calc R
C21 C 0.5311(6) 0.3410(4) -0.0884(3) 0.0306(10) Uani 1 1 d .
H21A H 0.5618 0.4120 -0.0790 0.046 Uiso 1 1 calc R
H21B H 0.4298 0.3320 -0.1219 0.046 Uiso 1 1 calc R
H21C H 0.5971 0.3066 -0.1234 0.046 Uiso 1 1 calc R
C22 C 0.4913(5) 0.1836(3) -0.0076(3) 0.0249(9) Uani 1 1 d .
H22A H 0.4973 0.1571 0.0519 0.037 Uiso 1 1 calc R
H22B H 0.5572 0.1490 -0.0424 0.037 Uiso 1 1 calc R
H22C H 0.3897 0.1736 -0.0405 0.037 Uiso 1 1 calc R
C23 C 0.9479(4) 0.2390(3) 0.3092(3) 0.0179(8) Uani 1 1 d .
C24 C 1.0121(4) 0.1669(3) 0.2554(3) 0.0182(8) Uani 1 1 d .
C25 C 1.0886(4) 0.0921(3) 0.3018(3) 0.0210(8) Uani 1 1 d .
H25A H 1.1304 0.0420 0.2684 0.025 Uiso 1 1 calc R
C26 C 1.1034(5) 0.0913(3) 0.3978(3) 0.0240(9) Uani 1 1 d .
H26A H 1.1530 0.0400 0.4277 0.029 Uiso 1 1 calc R
C27 C 1.0442(5) 0.1667(3) 0.4489(3) 0.0230(9) Uani 1 1 d .
H27A H 1.0582 0.1667 0.5131 0.028 Uiso 1 1 calc R
C28 C 0.9642(4) 0.2426(3) 0.4058(3) 0.0189(8) Uani 1 1 d .
C29 C 0.8973(5) 0.3229(3) 0.4631(3) 0.0222(9) Uani 1 1 d .
H29A H 0.8599 0.3746 0.4222 0.027 Uiso 1 1 calc R
C30 C 1.0162(5) 0.3752(4) 0.5422(3) 0.0314(11) Uani 1 1 d .
H30A H 1.0990 0.4037 0.5170 0.047 Uiso 1 1 calc R
H30B H 1.0519 0.3263 0.5845 0.047 Uiso 1 1 calc R
H30C H 0.9719 0.4281 0.5746 0.047 Uiso 1 1 calc R
C31 C 0.7636(5) 0.2765(4) 0.5014(3) 0.0278(10) Uani 1 1 d .
H31A H 0.6906 0.2444 0.4511 0.042 Uiso 1 1 calc R
H31B H 0.7182 0.3289 0.5337 0.042 Uiso 1 1 calc R
H31C H 0.7981 0.2270 0.5433 0.042 Uiso 1 1 calc R
C32 C 0.9986(5) 0.1681(3) 0.1503(3) 0.0203(8) Uani 1 1 d .
H32A H 0.9687 0.2353 0.1333 0.024 Uiso 1 1 calc R
C33 C 1.1482(5) 0.1505(4) 0.1187(3) 0.0293(10) Uani 1 1 d .
H33A H 1.2238 0.2002 0.1509 0.044 Uiso 1 1 calc R
H33B H 1.1376 0.1564 0.0532 0.044 Uiso 1 1 calc R
H33C H 1.1775 0.0838 0.1322 0.044 Uiso 1 1 calc R
C34 C 0.8780(5) 0.0892(4) 0.0989(3) 0.0333(11) Uani 1 1 d .
H34A H 0.8722 0.0921 0.0333 0.050 Uiso 1 1 calc R
H34B H 0.7823 0.1031 0.1157 0.050 Uiso 1 1 calc R
H34C H 0.9038 0.0228 0.1156 0.050 Uiso 1 1 calc R

loop_
_atom_site_aniso_label
_atom_site_aniso_U_11
_atom_site_aniso_U_22
_atom_site_aniso_U_33
_atom_site_aniso_U_23
_atom_site_aniso_U_13
_atom_site_aniso_U_12
Au1 0.01163(7) 0.01549(7) 0.02276(8) 0.00364(5) 0.00069(5) 0.00208(5)
Sb1 0.01710(14) 0.02047(13) 0.02426(15) -0.00124(11) -0.00062(11) 0.00450(10)
F1 0.0366(16) 0.0334(15) 0.0286(14) -0.0034(11) 0.0054(12) 0.0112(12)
F2 0.0477(19) 0.058(2) 0.0339(16) -0.0153(14) 0.0002(14) 0.0208(15)
F3 0.065(2) 0.0458(19) 0.055(2) 0.0089(16) -0.0018(17) -0.0271(16)
F4 0.0326(16) 0.0480(18) 0.0374(16) 0.0106(13) 0.0006(13) 0.0188(13)
F5 0.0334(17) 0.060(2) 0.0530(19) 0.0022(15) 0.0105(15) -0.0168(15)
F6 0.053(2) 0.0500(19) 0.0411(17) -0.0069(14) -0.0130(14) 0.0332(15)
N1 0.0115(15) 0.0146(15) 0.0176(16) 0.0025(12) 0.0012(12) 0.0033(12)
N2 0.0119(15) 0.0176(16) 0.0166(16) 0.0039(12) 0.0008(12) 0.0027(12)
C2 0.018(2) 0.0163(18) 0.026(2) 0.0021(16) -0.0013(16) -0.0017(15)
C1 0.017(2) 0.020(2) 0.033(2) 0.0055(17) 0.0083(17) 0.0007(16)
C3 0.029(2) 0.022(2) 0.023(2) 0.0018(17) 0.0063(18) 0.0001(18)
C4 0.024(2) 0.0160(19) 0.026(2) -0.0008(16) 0.0070(18) 0.0040(16)
C5 0.018(2) 0.021(2) 0.033(2) 0.0063(18) 0.0016(18) 0.0047(16)
C6 0.031(3) 0.026(2) 0.036(3) 0.008(2) 0.010(2) -0.0019(19)
C7 0.031(3) 0.018(2) 0.038(3) 0.0033(19) 0.004(2) 0.0035(18)
C8 0.0122(18) 0.0168(18) 0.0162(18) 0.0030(14) 0.0002(14) 0.0039(14)
C9 0.0141(19) 0.0172(18) 0.025(2) 0.0051(16) 0.0029(16) 0.0006(15)
C10 0.0145(19) 0.0177(18) 0.025(2) 0.0039(16) 0.0028(16) -0.0003(15)
C11 0.0122(18) 0.0160(18) 0.021(2) 0.0050(15) 0.0011(15) 0.0018(14)
C12 0.0161(19) 0.0149(17) 0.0210(19) 0.0024(15) 0.0026(15) 0.0018(14)
C13 0.016(2) 0.024(2) 0.020(2) 0.0008(16) -0.0027(16) 0.0030(16)
C14 0.0125(19) 0.026(2) 0.027(2) 0.0031(17) 0.0021(16) 0.0057(16)
C15 0.0151(19) 0.0175(18) 0.026(2) 0.0039(16) 0.0061(16) 0.0023(15)
C16 0.0140(18) 0.0161(18) 0.0197(19) 0.0043(15) 0.0031(15) 0.0025(14)
C17 0.019(2) 0.023(2) 0.0190(19) 0.0010(16) 0.0037(16) 0.0027(16)
C18 0.036(3) 0.045(3) 0.021(2) 0.001(2) 0.009(2) -0.006(2)
C19 0.027(2) 0.024(2) 0.023(2) -0.0010(17) 0.0011(18) -0.0004(17)
C20 0.0150(19) 0.024(2) 0.021(2) -0.0026(16) 0.0022(16) 0.0059(16)
C21 0.034(3) 0.031(2) 0.029(2) 0.004(2) 0.012(2) 0.004(2)
C22 0.030(2) 0.022(2) 0.023(2) 0.0014(17) 0.0041(18) 0.0096(17)
C23 0.0103(18) 0.020(2) 0.023(2) 0.0057(16) 0.0002(15) 0.0025(15)
C24 0.0117(18) 0.023(2) 0.0196(19) 0.0030(16) 0.0020(15) -0.0005(15)
C25 0.0135(19) 0.024(2) 0.027(2) 0.0040(17) 0.0043(16) 0.0059(15)
C26 0.015(2) 0.027(2) 0.030(2) 0.0090(18) -0.0012(17) 0.0060(16)
C27 0.020(2) 0.029(2) 0.020(2) 0.0064(17) -0.0001(16) 0.0050(17)
C28 0.0127(18) 0.023(2) 0.020(2) 0.0008(16) 0.0008(15) 0.0028(15)
C29 0.024(2) 0.024(2) 0.019(2) 0.0033(16) 0.0021(17) 0.0050(17)
C30 0.030(3) 0.031(2) 0.030(2) -0.003(2) 0.000(2) -0.001(2)
C31 0.024(2) 0.034(2) 0.025(2) -0.0039(19) 0.0050(18) 0.0036(19)
C32 0.019(2) 0.024(2) 0.019(2) 0.0025(16) 0.0030(16) 0.0065(16)
C33 0.027(2) 0.034(3) 0.030(2) 0.0052(19) 0.0119(19) 0.0063(19)
C34 0.029(3) 0.044(3) 0.025(2) -0.005(2) 0.003(2) -0.003(2)

loop_
_atom_type_symbol
_atom_type_description
_atom_type_scat_dispersion_real
_atom_type_scat_dispersion_imag
_atom_type_scat_source
C C 0.0033 0.0016 'International Tables Vol C Tables 4.2.6.8 and 6.1.1.4'
H H 0.0000 0.0000 'International Tables Vol C Tables 4.2.6.8 and 6.1.1.4'
N N 0.0061 0.0033 'International Tables Vol C Tables 4.2.6.8 and 6.1.1.4'
F F 0.0171 0.0103 'International Tables Vol C Tables 4.2.6.8 and 6.1.1.4'
Sb Sb -0.5866 1.5461 'International Tables Vol C Tables 4.2.6.8 and 6.1.1.4'
Au Au -2.0133 8.8022 'International Tables Vol C Tables 4.2.6.8 and 6.1.1.4'

loop_
_geom_angle_atom_site_label_1
_geom_angle_atom_site_label_2
_geom_angle_atom_site_label_3
_geom_angle
C8 Au1 C1 162.31(15)
C8 Au1 C2 160.52(15)
C1 Au1 C2 35.79(15)
F3 Sb1 F6 91.05(16)
F3 Sb1 F1 90.07(14)
F6 Sb1 F1 89.53(12)
F3 Sb1 F4 88.76(15)
F6 Sb1 F4 179.80(15)
F1 Sb1 F4 90.40(12)
F3 Sb1 F5 178.18(16)
F6 Sb1 F5 90.46(15)
F1 Sb1 F5 88.93(13)
F4 Sb1 F5 89.73(14)
F3 Sb1 F2 89.95(15)
F6 Sb1 F2 90.42(13)
F1 Sb1 F2 179.94(15)
F4 Sb1 F2 89.65(13)
F5 Sb1 F2 91.05(14)
C8 N1 C9 110.8(3)
C8 N1 C11 125.4(3)
C9 N1 C11 123.8(3)
C8 N2 C10 110.2(3)
C8 N2 C23 122.5(3)
C10 N2 C23 127.2(3)
C1 C2 C4 107.2(4)
C1 C2 Au1 71.2(2)
C4 C2 Au1 110.8(3)
C1 C2 H2A 119.3
C4 C2 H2A 119.3
Au1 C2 H2A 119.3
C2 C1 C3 106.6(4)
C2 C1 Au1 73.1(2)
C3 C1 Au1 112.6(3)
C2 C1 H1A 118.7
C3 C1 H1A 118.5
Au1 C1 H1A 118.6
C1 C3 C5 101.6(3)
C1 C3 C6 103.5(3)
C5 C3 C6 99.9(3)
C1 C3 H3A 116.4
C5 C3 H3A 116.5
C6 C3 H3A 116.4
C2 C4 C5 101.9(3)
C2 C4 C7 102.1(3)
C5 C4 C7 100.0(3)
C2 C4 H4A 116.7
C5 C4 H4A 116.7
C7 C4 H4A 116.8
C3 C5 C4 95.5(3)
C3 C5 H5A 112.6
C4 C5 H5A 112.7
C3 C5 H5B 112.6
C4 C5 H5B 112.7
H5A C5 H5B 110.1
C3 C6 C7 103.0(3)
C3 C6 H6A 111.2
C7 C6 H6A 111.2
C3 C6 H6B 111.1
C7 C6 H6B 111.2
H6A C6 H6B 109.1
C6 C7 C4 103.2(3)
C6 C7 H7A 111.1
C4 C7 H7A 111.1
C6 C7 H7B 111.1
C4 C7 H7B 111.1
H7A C7 H7B 109.1
N1 C8 N2 105.3(3)
N1 C8 Au1 131.3(3)
N2 C8 Au1 123.4(3)
C10 C9 N1 106.3(3)
C10 C9 H9A 126.8
N1 C9 H9A 126.9
C9 C10 N2 107.3(3)
C9 C10 H10A 126.4
N2 C10 H10A 126.3
C12 C11 N1 119.8(3)
C12 C11 C16 123.4(4)
N1 C11 C16 116.7(3)
C11 C12 C13 118.2(4)
C11 C12 C20 121.6(4)
C13 C12 C20 120.2(3)
C14 C13 C12 120.1(4)
C14 C13 H13A 120.0
C12 C13 H13A 119.9
C15 C14 C13 120.7(4)
C15 C14 H14A 119.6
C13 C14 H14A 119.7
C14 C15 C16 121.9(4)
C14 C15 H15A 119.0
C16 C15 H15A 119.1
C15 C16 C11 115.6(3)
C15 C16 C17 121.7(3)
C11 C16 C17 122.7(4)
C16 C17 C19 111.6(3)
C16 C17 C18 111.1(3)
C19 C17 C18 110.4(3)
C16 C17 H17A 107.8
C19 C17 H17A 107.9
C18 C17 H17A 107.9
C17 C18 H18A 109.5
C17 C18 H18B 109.4
H18A C18 H18B 109.5
C17 C18 H18C 109.5
H18A C18 H18C 109.5
H18B C18 H18C 109.5
C17 C19 H19A 109.5
C17 C19 H19B 109.5
H19A C19 H19B 109.5
C17 C19 H19C 109.5
H19A C19 H19C 109.5
H19B C19 H19C 109.5
C12 C20 C21 111.2(4)
C12 C20 C22 110.8(3)
C21 C20 C22 110.6(3)
C12 C20 H20A 108.1
C21 C20 H20A 108.0
C22 C20 H20A 108.0
C20 C21 H21A 109.5
C20 C21 H21B 109.4
H21A C21 H21B 109.5
C20 C21 H21C 109.5
H21A C21 H21C 109.5
H21B C21 H21C 109.5
C20 C22 H22A 109.5
C20 C22 H22B 109.5
H22A C22 H22B 109.5
C20 C22 H22C 109.4
H22A C22 H22C 109.5
H22B C22 H22C 109.5
C28 C23 C24 123.7(4)
C28 C23 N2 118.1(3)
C24 C23 N2 118.1(3)
C25 C24 C23 117.1(4)
C25 C24 C32 120.5(4)
C23 C24 C32 122.5(4)
C24 C25 C26 120.9(4)
C24 C25 H25A 119.5
C26 C25 H25A 119.6
C27 C26 C25 120.2(4)
C27 C26 H26A 119.9
C25 C26 H26A 119.9
C26 C27 C28 121.3(4)
C26 C27 H27A 119.4
C28 C27 H27A 119.3
C23 C28 C27 116.7(4)
C23 C28 C29 123.0(4)
C27 C28 C29 120.3(4)
C28 C29 C31 110.5(4)
C28 C29 C30 111.6(4)
C31 C29 C30 110.7(3)
C28 C29 H29A 108.0
C31 C29 H29A 108.0
C30 C29 H29A 107.9
C29 C30 H30A 109.5
C29 C30 H30B 109.5
H30A C30 H30B 109.5
C29 C30 H30C 109.5
H30A C30 H30C 109.5
H30B C30 H30C 109.5
C29 C31 H31A 109.4
C29 C31 H31B 109.5
H31A C31 H31B 109.5
C29 C31 H31C 109.5
H31A C31 H31C 109.5
H31B C31 H31C 109.5
C33 C32 C24 111.6(3)
C33 C32 C34 109.5(3)
C24 C32 C34 111.6(3)
C33 C32 H32A 108.0
C24 C32 H32A 108.0
C34 C32 H32A 108.0
C32 C33 H33A 109.5
C32 C33 H33B 109.5
H33A C33 H33B 109.5
C32 C33 H33C 109.4
H33A C33 H33C 109.5
H33B C33 H33C 109.5
C32 C34 H34A 109.5
C32 C34 H34B 109.5
H34A C34 H34B 109.5
C32 C34 H34C 109.4
H34A C34 H34C 109.5
H34B C34 H34C 109.5

loop_
_geom_bond_atom_site_label_1
_geom_bond_atom_site_label_2
_geom_bond_distance
Au1 C8 1.996(4)
Au1 C1 2.224(4)
Au1 C2 2.248(4)
Sb1 F3 1.848(3)
Sb1 F6 1.860(3)
Sb1 F1 1.870(2)
Sb1 F4 1.864(3)
Sb1 F5 1.866(3)
Sb1 F2 1.873(3)
N1 C8 1.343(5)
N1 C9 1.389(5)
N1 C11 1.440(5)
N2 C8 1.360(5)
N2 C10 1.377(5)
N2 C23 1.441(5)
C2 C1 1.374(6)
C2 C4 1.520(6)
C2 H2A 0.9800
C1 C3 1.515(6)
C1 H1A 0.9800
C3 C5 1.526(6)
C3 C6 1.563(6)
C3 H3A 0.9800
C4 C5 1.524(6)
C4 C7 1.558(6)
C4 H4A 0.9800
C5 H5A 0.9700
C5 H5B 0.9700
C6 C7 1.550(6)
C6 H6A 0.9700
C6 H6B 0.9700
C7 H7A 0.9700
C7 H7B 0.9700
C9 C10 1.350(6)
C9 H9A 0.9300
C10 H10A 0.9300
C11 C12 1.387(5)
C11 C16 1.422(5)
C12 C13 1.390(5)
C12 C20 1.526(5)
C13 C14 1.390(6)
C13 H13A 0.9300
C14 C15 1.379(6)
C14 H14A 0.9300
C15 C16 1.397(5)
C15 H15A 0.9300
C16 C17 1.506(5)
C17 C19 1.513(6)
C17 C18 1.530(6)
C17 H17A 0.9800
C18 H18A 0.9600
C18 H18B 0.9600
C18 H18C 0.9600
C19 H19A 0.9600
C19 H19B 0.9600
C19 H19C 0.9600
C20 C21 1.528(6)
C20 C22 1.528(6)
C20 H20A 0.9800
C21 H21A 0.9600
C21 H21B 0.9600
C21 H21C 0.9600
C22 H22A 0.9600
C22 H22B 0.9600
C22 H22C 0.9600
C23 C28 1.398(5)
C23 C24 1.404(5)
C24 C25 1.391(6)
C24 C32 1.530(5)
C25 C26 1.394(6)
C25 H25A 0.9300
C26 C27 1.387(6)
C26 H26A 0.9300
C27 C28 1.396(6)
C27 H27A 0.9300
C28 C29 1.521(6)
C29 C31 1.532(6)
C29 C30 1.539(6)
C29 H29A 0.9800
C30 H30A 0.9600
C30 H30B 0.9600
C30 H30C 0.9600
C31 H31A 0.9600
C31 H31B 0.9600
C31 H31C 0.9600
C32 C33 1.523(6)
C32 C34 1.529(6)
C32 H32A 0.9800
C33 H33A 0.9600
C33 H33B 0.9600
C33 H33C 0.9600
C34 H34A 0.9600
C34 H34B 0.9600
C34 H34C 0.9600

loop_
_geom_torsion_atom_site_label_1
_geom_torsion_atom_site_label_2
_geom_torsion_atom_site_label_3
_geom_torsion_atom_site_label_4
_geom_torsion
C8 Au1 C2 C1 164.6(4)
C8 Au1 C2 C4 62.8(6)
C1 Au1 C2 C4 -101.8(4)
C4 C2 C1 C3 -2.4(4)
Au1 C2 C1 C3 -109.1(3)
C4 C2 C1 Au1 106.7(3)
C8 Au1 C1 C2 -163.0(4)
C8 Au1 C1 C3 -61.7(6)
C2 Au1 C1 C3 101.4(4)
C2 C1 C3 C5 33.3(4)
Au1 C1 C3 C5 -44.8(3)
C2 C1 C3 C6 -69.9(4)
Au1 C1 C3 C6 -148.1(3)
C1 C2 C4 C5 -29.4(4)
Au1 C2 C4 C5 46.5(4)
C1 C2 C4 C7 73.7(4)
Au1 C2 C4 C7 149.6(3)
C1 C3 C5 C4 -48.5(4)
C6 C3 C5 C4 57.6(4)
C2 C4 C5 C3 47.0(4)
C7 C4 C5 C3 -57.8(4)
C1 C3 C6 C7 69.1(4)
C5 C3 C6 C7 -35.6(4)
C3 C6 C7 C4 -0.1(5)
C2 C4 C7 C6 -68.8(4)
C5 C4 C7 C6 35.8(4)
C9 N1 C8 N2 -0.1(4)
C11 N1 C8 N2 179.1(3)
C9 N1 C8 Au1 179.1(3)
C11 N1 C8 Au1 -1.8(6)
C10 N2 C8 N1 0.7(4)
C23 N2 C8 N1 178.3(3)
C10 N2 C8 Au1 -178.5(3)
C23 N2 C8 Au1 -1.0(5)
C1 Au1 C8 N1 -106.8(6)
C2 Au1 C8 N1 103.9(5)
C1 Au1 C8 N2 72.2(6)
C2 Au1 C8 N2 -77.0(6)
C8 N1 C9 C10 -0.6(4)
C11 N1 C9 C10 -179.8(3)
N1 C9 C10 N2 1.0(4)
C8 N2 C10 C9 -1.1(4)
C23 N2 C10 C9 -178.5(3)
C8 N1 C11 C12 -88.6(5)
C9 N1 C11 C12 90.4(4)
C8 N1 C11 C16 94.2(4)
C9 N1 C11 C16 -86.8(5)
N1 C11 C12 C13 -176.5(3)
C16 C11 C12 C13 0.5(6)
N1 C11 C12 C20 5.1(6)
C16 C11 C12 C20 -177.9(4)
C11 C12 C13 C14 2.9(6)
C20 C12 C13 C14 -178.7(4)
C12 C13 C14 C15 -3.3(6)
C13 C14 C15 C16 0.1(6)
C14 C15 C16 C11 3.1(6)
C14 C15 C16 C17 -178.3(4)
C12 C11 C16 C15 -3.5(6)
N1 C11 C16 C15 173.6(3)
C12 C11 C16 C17 177.9(4)
N1 C11 C16 C17 -5.0(5)
C15 C16 C17 C19 -79.8(5)
C11 C16 C17 C19 98.8(5)
C15 C16 C17 C18 43.9(5)
C11 C16 C17 C18 -137.6(4)
C11 C12 C20 C21 -133.5(4)
C13 C12 C20 C21 48.2(5)
C11 C12 C20 C22 103.1(4)
C13 C12 C20 C22 -75.2(5)
C8 N2 C23 C28 -86.0(5)
C10 N2 C23 C28 91.1(5)
C8 N2 C23 C24 90.0(4)
C10 N2 C23 C24 -92.9(5)
C28 C23 C24 C25 3.7(6)
N2 C23 C24 C25 -172.0(3)
C28 C23 C24 C32 -177.0(4)
N2 C23 C24 C32 7.3(5)
C23 C24 C25 C26 -1.6(6)
C32 C24 C25 C26 179.1(4)
C24 C25 C26 C27 -1.3(6)
C25 C26 C27 C28 2.4(6)
C24 C23 C28 C27 -2.7(6)
N2 C23 C28 C27 173.1(3)
C24 C23 C28 C29 178.3(4)
N2 C23 C28 C29 -5.9(6)
C26 C27 C28 C23 -0.5(6)
C26 C27 C28 C29 178.5(4)
C23 C28 C29 C31 108.1(4)
C27 C28 C29 C31 -70.8(5)
C23 C28 C29 C30 -128.3(4)
C27 C28 C29 C30 52.8(5)
C25 C24 C32 C33 -45.0(5)
C23 C24 C32 C33 135.7(4)
C25 C24 C32 C34 77.8(5)
C23 C24 C32 C34 -101.4(5)
